data_2011146
loop_
_publ_author_name
'Harvey, Miguel'
'Baggio, Sergio'
'Mombr\'u, Alvaro'
'Baggio, Ricardo'
' Tri-aqua(zinc(II) 1,10-phenanthroline sulfate), hydrate '

_publ_section_title
;
 Three new Zn^II^ sulfate complexes
;
_journal_issue 7
_journal_name_full 'Acta Crystallographica Section C'
_journal_page_first 771
_journal_page_last 774
_journal_paper_doi 10.1107/S0108270100004753
_journal_volume 56
_journal_year 2000
_chemical_formula_iupac '[Zn (SO4 ) (C12 H8 N2) (H2 O)3 ] , H2 O'
_chemical_formula_moiety 'C12 H14 N2 S O7 Zn, H2 O'
_chemical_formula_sum 'C12 H16 N2 O8 S Zn'
_chemical_formula_weight 413.70
_chemical_name_systematic ' Tri-aqua(zinc(II) 1,10-phenanthroline sulfate), hydrate '
_space_group_IT_number 2
_symmetry_cell_setting triclinic
_symmetry_space_group_name_Hall '-P 1'
_symmetry_space_group_name_H-M 'P -1'
_audit_creation_method SHELXL-97
_cell_angle_alpha 92.11
_cell_angle_beta 103.77(3)
_cell_angle_gamma 92.06
_cell_formula_units_Z 2
_cell_length_a 8.641(3)
_cell_length_b 11.600(3)
_cell_length_c 8.0460(10)
_cell_measurement_reflns_used 25
_cell_measurement_temperature 293(2)
_cell_measurement_theta_max 15
_cell_measurement_theta_min 7.5
_cell_volume 782.0(4)
_computing_cell_refinement 'MSC/AFC Diffractometer Control Software'
_computing_data_collection
;MSC/AFC Diffractometer Control Software (Molecular Structure Corporation,
 1988)
;
_computing_data_reduction 'MSC/AFC Diffractometer Control Software'
_computing_molecular_graphics 'XP in SHELXTL/PC (Sheldrick, 1994)'
_computing_publication_material ' PARST (Nardelli, 1983) and CSD (Allen   Kennard, 1993)'
_computing_structure_refinement 'SHELXL97 (Sheldrick, 1997)'
_computing_structure_solution 'SHELXS97 (Sheldrick, 1990)'
_diffrn_ambient_temperature 293(2)
_diffrn_measured_fraction_theta_full .99
_diffrn_measured_fraction_theta_max .99
_diffrn_measurement_device 'Rigaku AFC7S Difractometer'
_diffrn_measurement_method \w/2\q
_diffrn_radiation_monochromator graphite
_diffrn_radiation_source 'fine-focus sealed tube'
_diffrn_radiation_type MoK\a
_diffrn_radiation_wavelength .71073
_diffrn_reflns_av_R_equivalents .026
_diffrn_reflns_av_sigmaI/netI .050
_diffrn_reflns_limit_h_max 11
_diffrn_reflns_limit_h_min -8
_diffrn_reflns_limit_k_max 15
_diffrn_reflns_limit_k_min -15
_diffrn_reflns_limit_l_max 10
_diffrn_reflns_limit_l_min -10
_diffrn_reflns_number 4231
_diffrn_reflns_theta_full 27.47
_diffrn_reflns_theta_max 27.47
_diffrn_reflns_theta_min 2.43
_diffrn_standards_decay_% <3
_diffrn_standards_interval_count 150
_diffrn_standards_number 3
_exptl_absorpt_coefficient_mu 1.749
_exptl_absorpt_correction_T_max .73
_exptl_absorpt_correction_T_min .63
_exptl_absorpt_correction_type psi-scan
_exptl_absorpt_process_details
;(MSC/AFC Diffractometer Control Software; Molecular Structure Corporation,
 1988)
;
_exptl_crystal_colour colorless
_exptl_crystal_density_diffrn 1.757
_exptl_crystal_density_method 'not measured'
_exptl_crystal_description prismatic
_exptl_crystal_F_000 424
_exptl_crystal_size_max .35
_exptl_crystal_size_mid .25
_exptl_crystal_size_min .18
_refine_diff_density_max .69
_refine_diff_density_min -.58
_refine_ls_extinction_coef .106(4)
_refine_ls_extinction_method 'SHELXL97 (Sheldrick, 1997)'
_refine_ls_goodness_of_fit_ref 1.034
_refine_ls_hydrogen_treatment mixed
_refine_ls_matrix_type full
_refine_ls_number_parameters 251
_refine_ls_number_reflns 3591
_refine_ls_number_restraints 0
_refine_ls_restrained_S_all 1.034
_refine_ls_R_factor_all .034
_refine_ls_R_factor_gt .032
_refine_ls_shift/su_max <0.01
_refine_ls_shift/su_mean <0.01
_refine_ls_structure_factor_coef Fsqd
_refine_ls_weighting_details 'w = 1/[\s^2^(Fo^2^)+(0.037P)^2^+0.496P] where P=(Fo^2^+2Fc^2^)/3'
_refine_ls_weighting_scheme calc
_refine_ls_wR_factor_ref .090
_reflns_number_gt 3355
_reflns_number_total 3591
_reflns_threshold_expression I>2\s(I)
_cod_data_source_file na1468.cif
_cod_data_source_block I
_cod_depositor_comments
;
The following automatic conversions were performed:
'_geom_bond_publ_flag' value 'Y' changed to 'y' according to
'/home/saulius/struct/CIF-dictionaries/cif_core.dic' dictionary named
'cif_core.dic' version 2.4.1 from 2010-06-29 (10
times).

'_geom_bond_publ_flag' value 'N' changed to 'n' according to
'/home/saulius/struct/CIF-dictionaries/cif_core.dic' dictionary named
'cif_core.dic' version 2.4.1 from 2010-06-29 (32 times).

Automatic conversion script
Id: cif_fix_enum 1527 2010-12-29 10:47:43Z saulius 

The following automatic conversions were performed:

'_geom_bond_publ_flag' value 'Y' changed to 'y' according to
/home/saulius/struct/CIF-dictionaries/cif_core.dic dictionary named
'cif_core.dic' version 2.4.1 from 2010-06-29 (10
times).

'_geom_bond_publ_flag' value 'N' changed to 'n' according to
/home/saulius/struct/CIF-dictionaries/cif_core.dic dictionary named
'cif_core.dic' version 2.4.1 from 2010-06-29 (32
times).

'_geom_angle_publ_flag' value 'N' changed to 'n' according
to /home/saulius/struct/CIF-dictionaries/cif_core.dic dictionary
named 'cif_core.dic' version 2.4.1 from 2010-06-29 (74 times).

Automatic conversion script
Id: cif_fix_values 1715 2011-07-08 13:25:40Z adriana 

The following automatic conversions were performed:

'_refine_ls_weighting_scheme' value 'calc w =
1/[\s^2^(Fo^2^)+(0.037P)^2^+0.496P] where P=(Fo^2^+2Fc^2^)/3' was
changed to 'calc'. New tag '_refine_ls_weighting_details' was
created. The value of the new tag was set to 'w =
1/[\s^2^(Fo^2^)+(0.037P)^2^+0.496P] where P=(Fo^2^+2Fc^2^)/3'.

Automatic conversion script
Id: cif_fix_values 3143 2015-03-26 13:38:13Z robertas 
;
_cod_original_sg_symbol_H-M P-1
_cod_database_code 2011146
_cod_database_fobs_code 2011146

loop_
_symmetry_equiv_pos_as_xyz
'x, y, z'
'-x, -y, -z'

loop_
_atom_site_label
_atom_site_fract_x
_atom_site_fract_y
_atom_site_fract_z
_atom_site_U_iso_or_equiv
_atom_site_adp_type
_atom_site_calc_flag
_atom_site_refinement_flags
_atom_site_occupancy
_atom_site_disorder_assembly
_atom_site_disorder_group
_atom_site_type_symbol
Zn .75855(3) .696082(17) .19472(3) .02241(12) Uani d . 1 . . Zn
S .55260(6) .65281(4) -.22243(6) .02304(14) Uani d . 1 . . S
O1 .6041(2) .71481(15) -.3561(2) .0407(4) Uani d . 1 . . O
O2 .37763(19) .63521(14) -.2675(2) .0332(3) Uani d . 1 . . O
O3 .6043(2) .71755(13) -.05536(19) .0317(3) Uani d . 1 . . O
O4 .6233(2) .53596(13) -.2069(2) .0310(3) Uani d . 1 . . O
N1 .7612(2) .87486(15) .2673(2) .0238(3) Uani d . 1 . . N
N2 .9720(2) .76087(14) .1332(2) .0241(3) Uani d . 1 . . N
C1 .6520(3) .9311(2) .3271(3) .0332(5) Uani d . 1 . . C
H1C .5583 .8886 .3394 .080 Uiso d R 1 . . H
C2 .6696(3) 1.0497(2) .3727(3) .0402(6) Uani d . 1 . . C
H2C .5869 1.0879 .4113 .080 Uiso d R 1 . . H
C3 .8053(3) 1.11001(19) .3617(3) .0383(6) Uani d . 1 . . C
H3C .8198 1.1907 .3953 .080 Uiso d R 1 . . H
C4 .9235(3) 1.05338(17) .3004(3) .0297(5) Uani d . 1 . . C
C5 1.0680(3) 1.10968(19) .2809(3) .0361(5) Uani d . 1 . . C
H5A 1.0901 1.1896 .3172 .080 Uiso d R 1 . . H
C6 1.1734(3) 1.0531(2) .2131(3) .0362(5) Uani d . 1 . . C
H6A 1.2683 1.0935 .1998 .080 Uiso d R 1 . . H
C7 1.1460(3) .93304(19) .1606(3) .0284(4) Uani d . 1 . . C
C8 1.2506(3) .8698(2) .0862(3) .0345(5) Uani d . 1 . . C
H8A 1.3463 .9069 .0688 .080 Uiso d R 1 . . H
C9 1.2154(3) .7557(2) .0387(3) .0368(5) Uani d . 1 . . C
H9A 1.2864 .7118 -.0110 .080 Uiso d R 1 . . H
C10 1.0742(3) .70396(19) .0640(3) .0328(5) Uani d . 1 . . C
H10A 1.0503 .6238 .0303 .080 Uiso d R 1 . . H
C11 1.0071(2) .87362(16) .1809(2) .0226(4) Uani d . 1 . . C
C12 .8932(3) .93490(16) .2522(2) .0232(4) Uani d . 1 . . C
O1W .9181(2) .65373(15) .4379(2) .0309(3) Uani d . 1 . . O
H1WA 1.003(4) .625(3) .420(4) .045(8) Uiso d . 1 . . H
H1WB .879(4) .610(3) .485(4) .034(8) Uiso d . 1 . . H
O2W .7791(2) .52569(13) .1176(2) .0306(3) Uani d . 1 . . O
H2WA .721(5) .523(4) .025(6) .069(12) Uiso d . 1 . . H
H2WB .735(4) .480(3) .170(4) .040(8) Uiso d . 1 . . H
O3W .5696(2) .66139(14) .3062(2) .0301(3) Uani d . 1 . . O
H3WA .508(4) .604(3) .273(4) .039(8) Uiso d . 1 . . H
H3WB .586(4) .670(3) .417(5) .053(9) Uiso d . 1 . . H
O4W .8039(2) .45698(18) .5733(3) .0387(4) Uani d . 1 . . O
H4WA .736(5) .431(4) .500(6) .070(13) Uiso d . 1 . . H
H4WB .757(4) .479(3) .641(5) .054(10) Uiso d . 1 . . H

loop_
_atom_site_aniso_label
_atom_site_aniso_U_11
_atom_site_aniso_U_22
_atom_site_aniso_U_33
_atom_site_aniso_U_12
_atom_site_aniso_U_13
_atom_site_aniso_U_23
Zn .02813(16) .01688(15) .02337(15) -.00429(9) .01003(10) -.00420(9)
S .0308(3) .0210(2) .0177(2) -.00746(18) .00866(18) -.00529(17)
O1 .0604(11) .0379(9) .0264(8) -.0204(8) .0197(8) -.0030(7)
O2 .0311(8) .0337(8) .0341(8) -.0054(6) .0080(6) -.0026(6)
O3 .0469(9) .0250(7) .0208(7) .0004(7) .0050(6) -.0082(6)
O4 .0385(8) .0252(7) .0297(8) -.0012(6) .0109(6) -.0105(6)
N1 .0286(8) .0211(8) .0218(8) -.0004(6) .0070(6) -.0032(6)
N2 .0298(9) .0183(7) .0257(8) -.0018(6) .0105(7) -.0019(6)
C1 .0371(12) .0331(11) .0309(11) .0049(9) .0115(9) -.0032(9)
C2 .0529(15) .0333(12) .0376(12) .0140(11) .0166(11) -.0051(10)
C3 .0621(16) .0214(10) .0308(11) .0064(10) .0100(11) -.0054(8)
C4 .0447(12) .0181(9) .0225(9) -.0020(8) .0015(8) -.0026(7)
C5 .0533(14) .0182(9) .0309(11) -.0115(9) .0010(10) -.0030(8)
C6 .0407(13) .0290(11) .0337(11) -.0155(9) .0009(9) .0020(9)
C7 .0301(10) .0278(10) .0245(9) -.0076(8) .0023(8) .0019(8)
C8 .0266(10) .0420(12) .0346(11) -.0074(9) .0078(9) .0050(9)
C9 .0367(12) .0396(12) .0398(12) .0050(10) .0198(10) .0019(10)
C10 .0382(12) .0265(10) .0379(12) .0021(9) .0180(10) -.0022(8)
C11 .0279(10) .0190(9) .0193(8) -.0030(7) .0032(7) -.0004(7)
C12 .0324(10) .0180(8) .0173(8) -.0015(7) .0029(7) -.0016(6)
O1W .0329(8) .0299(8) .0311(8) -.0001(7) .0103(7) .0006(6)
O2W .0427(9) .0203(7) .0287(8) -.0035(6) .0099(7) -.0034(6)
O3W .0340(8) .0313(8) .0262(8) -.0106(7) .0123(6) -.0057(6)
O4W .0313(9) .0535(11) .0320(9) .0021(8) .0102(8) -.0047(8)

loop_
_atom_type_symbol
_atom_type_description
_atom_type_scat_dispersion_real
_atom_type_scat_dispersion_imag
_atom_type_scat_source
C C .0033 .0016 'International Tables Vol C Tables 4.2.6.8 and 6.1.1.4'
H H .0000 .0000 'International Tables Vol C Tables 4.2.6.8 and 6.1.1.4'
N N .0061 .0033 'International Tables Vol C Tables 4.2.6.8 and 6.1.1.4'
O O .0106 .0060 'International Tables Vol C Tables 4.2.6.8 and 6.1.1.4'
S S .1246 .1234 'International Tables Vol C Tables 4.2.6.8 and 6.1.1.4'
Zn Zn .2839 1.4301 'International Tables Vol C Tables 4.2.6.8 and 6.1.1.4'

loop_
_geom_angle_atom_site_label_1
_geom_angle_atom_site_label_2
_geom_angle_atom_site_label_3
_geom_angle
_geom_angle_publ_flag
O2W Zn O3W 95.17(7) n
O2W Zn N1 173.89(7) n
O3W Zn N1 90.82(7) n
O2W Zn N2 95.82(7) n
O3W Zn N2 165.87(7) n
N1 Zn N2 78.07(7) n
O2W Zn O3 87.81(6) n
O3W Zn O3 93.44(7) n
N1 Zn O3 93.06(6) n
N2 Zn O3 95.84(7) n
O2W Zn O1W 85.53(7) n
O3W Zn O1W 87.42(7) n
N1 Zn O1W 93.53(6) n
N2 Zn O1W 84.60(7) n
O3 Zn O1W 173.34(6) n
O1 S O2 109.95(11) n
O1 S O3 110.73(10) n
O2 S O3 109.58(10) n
O1 S O4 109.80(10) n
O2 S O4 107.90(9) n
O3 S O4 108.82(9) n
S O3 Zn 138.61(10) n
C1 N1 C12 118.20(18) n
C1 N1 Zn 128.17(16) n
C12 N1 Zn 113.61(13) n
C10 N2 C11 118.05(18) n
C10 N2 Zn 128.68(15) n
C11 N2 Zn 113.18(13) n
N1 C1 C2 122.4(2) n
N1 C1 H1C 118.6 n
C2 C1 H1C 118.9 n
C3 C2 C1 119.4(2) n
C3 C2 H2C 120.4 n
C1 C2 H2C 120.2 n
C2 C3 C4 119.7(2) n
C2 C3 H3C 120.1 n
C4 C3 H3C 120.2 n
C3 C4 C12 116.9(2) n
C3 C4 C5 123.8(2) n
C12 C4 C5 119.3(2) n
C6 C5 C4 121.5(2) n
C6 C5 H5A 119.3 n
C4 C5 H5A 119.2 n
C5 C6 C7 120.9(2) n
C5 C6 H6A 119.6 n
C7 C6 H6A 119.5 n
C11 C7 C8 117.1(2) n
C11 C7 C6 119.5(2) n
C8 C7 C6 123.4(2) n
C9 C8 C7 119.8(2) n
C9 C8 H8A 120.1 n
C7 C8 H8A 120.0 n
C8 C9 C10 119.0(2) n
C8 C9 H9A 120.4 n
C10 C9 H9A 120.6 n
N2 C10 C9 123.0(2) n
N2 C10 H10A 118.5 n
C9 C10 H10A 118.5 n
N2 C11 C7 123.05(19) n
N2 C11 C12 117.42(18) n
C7 C11 C12 119.51(18) n
N1 C12 C4 123.3(2) n
N1 C12 C11 117.40(17) n
C4 C12 C11 119.30(19) n
Zn O1W H1WA 110(2) n
Zn O1W H1WB 112(2) n
H1WA O1W H1WB 108(3) n
Zn O2W H2WA 101(3) n
Zn O2W H2WB 112(2) n
H2WA O2W H2WB 103(3) n
Zn O3W H3WA 121(2) n
Zn O3W H3WB 119(2) n
H3WA O3W H3WB 108(3) n
H4WA O4W H4WB 102(4) n

loop_
_geom_bond_atom_site_label_1
_geom_bond_atom_site_label_2
_geom_bond_site_symmetry_2
_geom_bond_distance
_geom_bond_publ_flag
Zn O2W . 2.076(2) y
Zn O3W . 2.076(2) y
Zn N1 . 2.132(2) y
Zn N2 . 2.138(2) y
Zn O3 . 2.161(2) y
Zn O1W . 2.192(2) y
S O1 . 1.461(2) y
S O2 . 1.473(2) y
S O3 . 1.479(2) y
S O4 . 1.504(2) y
N1 C1 . 1.335(3) n
N1 C12 . 1.347(3) n
N2 C10 . 1.333(3) n
N2 C11 . 1.352(2) n
C1 C2 . 1.404(3) n
C1 H1C . .9600 n
C2 C3 . 1.367(4) n
C2 H2C . .9600 n
C3 C4 . 1.408(3) n
C3 H3C . .9600 n
C4 C12 . 1.412(3) n
C4 C5 . 1.432(4) n
C5 C6 . 1.346(4) n
C5 H5A . .9600 n
C6 C7 . 1.435(3) n
C6 H6A . .9600 n
C7 C11 . 1.409(3) n
C7 C8 . 1.409(3) n
C8 C9 . 1.367(4) n
C8 H8A . .9600 n
C9 C10 . 1.401(3) n
C9 H9A . .9601 n
C10 H10A . .9600 n
C11 C12 . 1.446(3) n
O1W H1WA . .85(4) n
O1W H1WB . .76(3) n
O2W H2WA . .79(5) n
O2W H2WB . .83(3) n
O3W H3WA . .83(3) n
O3W H3WB . .87(4) n
O4W H4WA . .77(5) n
O4W H4WB . .80(4) n

loop_
_geom_hbond_atom_site_label_D
_geom_hbond_atom_site_label_H
_geom_hbond_atom_site_label_A
_geom_hbond_site_symmetry_A
_geom_hbond_distance_DH
_geom_hbond_distance_HA
_geom_hbond_distance_DA
_geom_hbond_angle_DHA
O1W H1WA O4W 2_766 .86(4) 1.94(3) 2.783(3) 167(3)
O1W H1WB O4W 1_555 .76(3) 2.07(3) 2.812(3) 163(3)
O2W H2WA O4 1_555 .80(4) 1.86(4) 2.647(2) 166(4)
O2W H2WB O2 2_665 .83(4) 1.92(3) 2.746(3) 174(3)
O3W H3WA O4 2_665 .83(3) 1.93(3) 2.760(2) 175(3)
O3W H3WB O1 1_556 .87(4) 1.85(4) 2.708(2) 169(3)
O4W H4WA O2 2_665 .78(4) 2.00(4) 2.740(2) 159(4)
O4W H4WB O4 1_556 .80(4) 1.98(4) 2.775(3) 175(4)
